data_1516955
loop_
_publ_author_name
'Zhao-Hao Li'
'Dong-Feng Hong'
'Li-Ping Xue'
'Wei-Jun Fu'
'Bang-Tun Zhao'

_publ_section_title
;
 Two lanthanide-bound 1H-benzotriazole polymers: New potential
 metal-organic scaffold for solid-phase organic chemistry
;
_journal_name_full
;
Inorganica Chimica Acta
;
_journal_page_first 239
_journal_page_last 242
_journal_volume 400
_journal_year 2013
_chemical_formula_sum 'C9 H10 N3 O9 Sm'
_chemical_formula_weight 454.55
_space_group_IT_number 2
_symmetry_cell_setting triclinic
_symmetry_space_group_name_Hall '-P 1'
_symmetry_space_group_name_H-M 'P -1'
_atom_sites_solution_hydrogens geom
_atom_sites_solution_primary direct
_atom_sites_solution_secondary difmap
_cell_angle_alpha 66.618(3)
_cell_angle_beta 73.234(3)
_cell_angle_gamma 83.832(3)
_cell_formula_units_Z 2
_cell_length_a 8.148(2)
_cell_length_b 9.370(3)
_cell_length_c 10.179(3)
_cell_measurement_reflns_used 5122
_cell_measurement_temperature 296(2)
_cell_measurement_theta_max 28.20
_cell_measurement_theta_min 2.37
_cell_volume 683.0(3)
_computing_cell_refinement 'Bruker SMART'
_computing_data_collection 'Bruker SMART'
_computing_data_reduction 'Bruker SAINT'
_computing_molecular_graphics 'Bruker SHELXTL'
_computing_publication_material 'Bruker SHELXTL'
_computing_structure_refinement 'SHELXL-97 (Sheldrick, 1997)'
_computing_structure_solution 'SHELXS-97 (Sheldrick, 1990)'
_diffrn_ambient_temperature 296(2)
_diffrn_measured_fraction_theta_full 0.991
_diffrn_measured_fraction_theta_max 0.991
_diffrn_measurement_device_type 'CCD area detector'
_diffrn_measurement_method 'phi and omega scans'
_diffrn_radiation_monochromator graphite
_diffrn_radiation_source 'fine-focus sealed tube'
_diffrn_radiation_type MoK\a
_diffrn_radiation_wavelength 0.71073
_diffrn_reflns_av_R_equivalents 0.0114
_diffrn_reflns_av_sigmaI/netI 0.0160
_diffrn_reflns_limit_h_max 9
_diffrn_reflns_limit_h_min -9
_diffrn_reflns_limit_k_max 11
_diffrn_reflns_limit_k_min -11
_diffrn_reflns_limit_l_max 12
_diffrn_reflns_limit_l_min -12
_diffrn_reflns_number 5069
_diffrn_reflns_theta_full 25.50
_diffrn_reflns_theta_max 25.50
_diffrn_reflns_theta_min 2.37
_diffrn_standards_decay_% 0
_diffrn_standards_interval_count 0
_diffrn_standards_interval_time 0
_diffrn_standards_number 0
_exptl_absorpt_coefficient_mu 4.352
_exptl_absorpt_correction_T_max 0.4618
_exptl_absorpt_correction_T_min 0.3192
_exptl_absorpt_correction_type multi-scan
_exptl_absorpt_process_details sadabs
_exptl_crystal_colour colourless
_exptl_crystal_density_diffrn 2.210
_exptl_crystal_density_method 'not measured'
_exptl_crystal_description block
_exptl_crystal_F_000 438
_exptl_crystal_size_max 0.34
_exptl_crystal_size_mid 0.30
_exptl_crystal_size_min 0.21
_refine_diff_density_max 0.443
_refine_diff_density_min -0.589
_refine_diff_density_rms 0.065
_refine_ls_extinction_method none
_refine_ls_goodness_of_fit_ref 1.050
_refine_ls_hydrogen_treatment mixed
_refine_ls_matrix_type full
_refine_ls_number_parameters 205
_refine_ls_number_reflns 2520
_refine_ls_number_restraints 0
_refine_ls_restrained_S_all 1.050
_refine_ls_R_factor_all 0.0140
_refine_ls_R_factor_gt 0.0134
_refine_ls_shift/su_max 0.003
_refine_ls_shift/su_mean 0.000
_refine_ls_structure_factor_coef Fsqd
_refine_ls_weighting_details 'calc w=1/[\s^2^(Fo^2^)+(0.0154P)^2^+0.5518P] where P=(Fo^2^+2Fc^2^)/3'
_refine_ls_weighting_scheme calc
_refine_ls_wR_factor_gt 0.0324
_refine_ls_wR_factor_ref 0.0327
_reflns_number_gt 2453
_reflns_number_total 2520
_reflns_threshold_expression >2sigma(I)
_cod_data_source_file ICA-2013-400-239-243-1.cif
_cod_data_source_block a
_cod_original_cell_volume 682.9(4)
_cod_original_sg_symbol_H-M P-1
_cod_database_code 1516955

loop_
_symmetry_equiv_pos_as_xyz
'x, y, z'
'-x, -y, -z'

loop_
_atom_site_label
_atom_site_type_symbol
_atom_site_fract_x
_atom_site_fract_y
_atom_site_fract_z
_atom_site_U_iso_or_equiv
_atom_site_adp_type
_atom_site_occupancy
_atom_site_symmetry_multiplicity
_atom_site_calc_flag
_atom_site_refinement_flags
Sm1 Sm 1.119140(13) 0.947614(12) 0.701498(11) 0.01551(5) Uani 1 1 d .
N1 N 0.5383(3) 0.2773(3) 0.9758(2) 0.0313(5) Uani 1 1 d .
N2 N 0.4484(3) 0.1879(3) 0.9513(2) 0.0310(5) Uani 1 1 d .
N3 N 0.4815(3) 0.2281(2) 0.8033(2) 0.0277(5) Uani 1 1 d .
H3 H 0.4366 0.1836 0.7624 0.033 Uiso 1 1 calc R
O1 O 0.9998(2) 0.7221(2) 0.7105(2) 0.0297(4) Uani 1 1 d .
O2 O 0.9403(2) 0.8365(2) 0.49303(19) 0.0318(4) Uani 1 1 d .
O3 O 1.0036(2) 0.82836(18) 0.96984(17) 0.0254(4) Uani 1 1 d .
O4 O 1.32428(19) 0.9289(2) 0.47738(17) 0.0234(4) Uani 1 1 d .
O5 O 1.3275(2) 0.7402(2) 0.7869(2) 0.0312(4) Uani 1 1 d .
H5W H 1.3861 0.7448 0.8420 0.050(10) Uiso 1 1 d R
H6W H 1.2921 0.6473 0.8182 0.059(11) Uiso 1 1 d R
O6 O 1.1058(2) 1.12678(19) 0.82196(18) 0.0280(4) Uani 1 1 d .
O7 O 1.3984(2) 1.0647(2) 0.64251(19) 0.0264(4) Uani 1 1 d .
O8 O 0.8077(2) 0.9955(2) 0.7687(2) 0.0326(4) Uani 1 1 d .
H3W H 0.7645 1.0383 0.6955 0.054(10) Uiso 1 1 d R
H4W H 0.7270 0.9512 0.8457 0.051(10) Uiso 1 1 d R
O9 O 0.1801(3) 0.4654(3) 0.8552(4) 0.0732(9) Uani 1 1 d .
H1W H 0.1303 0.3816 0.9207 0.089(15) Uiso 1 1 d R
H2W H 0.0820 0.5054 0.8748 0.11(2) Uiso 1 1 d R
C1 C 0.6316(3) 0.3798(3) 0.8397(3) 0.0247(5) Uani 1 1 d .
C2 C 0.5953(3) 0.3483(3) 0.7276(3) 0.0240(5) Uani 1 1 d .
C3 C 0.6704(3) 0.4341(3) 0.5758(3) 0.0282(5) Uani 1 1 d .
H3A H 0.6498 0.4098 0.5019 0.034 Uiso 1 1 calc R
C4 C 0.7756(3) 0.5555(3) 0.5428(3) 0.0262(5) Uani 1 1 d .
H4 H 0.8242 0.6176 0.4437 0.031 Uiso 1 1 calc R
C5 C 0.8126(3) 0.5892(3) 0.6566(3) 0.0223(5) Uani 1 1 d .
C6 C 0.7429(3) 0.5010(3) 0.8056(3) 0.0260(5) Uani 1 1 d .
H6 H 0.7688 0.5214 0.8797 0.031 Uiso 1 1 calc R
C7 C 0.9249(3) 0.7246(3) 0.6163(3) 0.0215(5) Uani 1 1 d .
C8 C 1.4785(3) 0.9604(3) 0.4525(2) 0.0187(5) Uani 1 1 d .
C9 C 0.9709(3) 0.9134(3) 1.0432(2) 0.0202(5) Uani 1 1 d .

loop_
_atom_site_aniso_label
_atom_site_aniso_U_11
_atom_site_aniso_U_22
_atom_site_aniso_U_33
_atom_site_aniso_U_23
_atom_site_aniso_U_13
_atom_site_aniso_U_12
Sm1 0.01505(7) 0.01694(7) 0.01447(7) -0.00659(5) -0.00168(4) -0.00371(4)
N1 0.0354(12) 0.0302(12) 0.0253(11) -0.0050(9) -0.0069(9) -0.0137(9)
N2 0.0302(12) 0.0277(11) 0.0332(12) -0.0082(9) -0.0074(9) -0.0092(9)
N3 0.0292(11) 0.0266(11) 0.0322(12) -0.0124(9) -0.0105(9) -0.0088(9)
O1 0.0358(10) 0.0239(9) 0.0325(10) -0.0072(7) -0.0150(8) -0.0104(7)
O2 0.0315(10) 0.0226(9) 0.0297(10) 0.0013(8) -0.0060(8) -0.0043(7)
O3 0.0395(10) 0.0186(8) 0.0182(8) -0.0090(7) -0.0036(7) -0.0033(7)
O4 0.0153(8) 0.0371(10) 0.0221(8) -0.0155(7) -0.0027(6) -0.0069(7)
O5 0.0335(10) 0.0278(10) 0.0337(10) -0.0087(8) -0.0163(8) 0.0017(8)
O6 0.0373(10) 0.0252(9) 0.0182(8) -0.0099(7) 0.0034(7) -0.0107(7)
O7 0.0193(8) 0.0364(10) 0.0309(9) -0.0240(8) 0.0012(7) -0.0075(7)
O8 0.0189(9) 0.0477(11) 0.0233(9) -0.0069(8) -0.0035(7) 0.0002(8)
O9 0.0570(16) 0.0273(12) 0.127(3) -0.0054(14) -0.0456(16) -0.0046(11)
C1 0.0287(13) 0.0242(12) 0.0226(12) -0.0074(10) -0.0096(10) -0.0045(10)
C2 0.0237(12) 0.0230(12) 0.0295(13) -0.0119(10) -0.0091(10) -0.0030(9)
C3 0.0336(14) 0.0328(14) 0.0247(13) -0.0146(11) -0.0106(11) -0.0041(11)
C4 0.0296(13) 0.0289(13) 0.0181(11) -0.0061(10) -0.0058(10) -0.0052(10)
C5 0.0233(12) 0.0195(11) 0.0247(12) -0.0065(9) -0.0091(10) -0.0029(9)
C6 0.0314(13) 0.0262(13) 0.0231(12) -0.0081(10) -0.0105(10) -0.0077(10)
C7 0.0185(11) 0.0189(11) 0.0243(12) -0.0069(10) -0.0033(9) -0.0005(9)
C8 0.0195(11) 0.0200(11) 0.0169(11) -0.0070(9) -0.0042(9) -0.0034(9)
C9 0.0192(11) 0.0220(12) 0.0205(11) -0.0087(10) -0.0053(9) -0.0026(9)

loop_
_atom_type_symbol
_atom_type_description
_atom_type_scat_dispersion_real
_atom_type_scat_dispersion_imag
_atom_type_scat_source
C C 0.0033 0.0016 'International Tables Vol C Tables 4.2.6.8 and 6.1.1.4'
H H 0.0000 0.0000 'International Tables Vol C Tables 4.2.6.8 and 6.1.1.4'
N N 0.0061 0.0033 'International Tables Vol C Tables 4.2.6.8 and 6.1.1.4'
O O 0.0106 0.0060 'International Tables Vol C Tables 4.2.6.8 and 6.1.1.4'
Sm Sm -0.1638 3.4418 'International Tables Vol C Tables 4.2.6.8 and 6.1.1.4'

loop_
_geom_angle_atom_site_label_1
_geom_angle_atom_site_label_2
_geom_angle_atom_site_label_3
_geom_angle
_geom_angle_site_symmetry_1
_geom_angle_site_symmetry_3
O2 Sm1 O1 109.08(6) 2_776 .
O2 Sm1 O6 85.26(7) 2_776 .
O1 Sm1 O6 146.46(6) . .
O2 Sm1 O3 136.92(6) 2_776 .
O1 Sm1 O3 82.71(6) . .
O6 Sm1 O3 67.24(6) . .
O2 Sm1 O7 88.15(6) 2_776 .
O1 Sm1 O7 139.93(6) . .
O6 Sm1 O7 67.99(6) . .
O3 Sm1 O7 109.47(6) . .
O2 Sm1 O5 147.12(6) 2_776 .
O1 Sm1 O5 76.79(6) . .
O6 Sm1 O5 107.83(6) . .
O3 Sm1 O5 75.19(6) . .
O7 Sm1 O5 70.32(6) . .
O2 Sm1 O4 75.91(6) 2_776 .
O1 Sm1 O4 82.50(6) . .
O6 Sm1 O4 130.96(5) . .
O3 Sm1 O4 147.05(6) . .
O7 Sm1 O4 66.56(5) . .
O5 Sm1 O4 72.83(6) . .
O2 Sm1 O8 72.19(6) 2_776 .
O1 Sm1 O8 77.26(7) . .
O6 Sm1 O8 78.83(6) . .
O3 Sm1 O8 70.44(6) . .
O7 Sm1 O8 142.72(6) . .
O5 Sm1 O8 138.97(6) . .
O4 Sm1 O8 133.63(6) . .
N2 N1 C1 107.9(2) . .
N1 N2 N3 108.9(2) . .
N2 N3 C2 110.9(2) . .
N2 N3 H3 124.5 . .
C2 N3 H3 124.5 . .
C7 O1 Sm1 123.16(15) . .
C7 O2 Sm1 162.43(16) . 2_776
C9 O3 Sm1 118.81(14) . .
C8 O4 Sm1 118.18(13) . .
Sm1 O5 H5W 121.2 . .
Sm1 O5 H6W 115.7 . .
H5W O5 H6W 108.8 . .
C9 O6 Sm1 119.27(14) 2_777 .
C8 O7 Sm1 119.19(14) 2_876 .
Sm1 O8 H3W 115.1 . .
Sm1 O8 H4W 132.6 . .
H3W O8 H4W 107.9 . .
H1W O9 H2W 84.1 . .
N1 C1 C6 130.3(2) . .
N1 C1 C2 108.5(2) . .
C6 C1 C2 121.2(2) . .
N3 C2 C1 103.8(2) . .
N3 C2 C3 134.1(2) . .
C1 C2 C3 122.1(2) . .
C4 C3 C2 116.5(2) . .
C4 C3 H3A 121.8 . .
C2 C3 H3A 121.8 . .
C3 C4 C5 121.7(2) . .
C3 C4 H4 119.1 . .
C5 C4 H4 119.1 . .
C6 C5 C4 121.5(2) . .
C6 C5 C7 118.3(2) . .
C4 C5 C7 120.2(2) . .
C5 C6 C1 117.0(2) . .
C5 C6 H6 121.5 . .
C1 C6 H6 121.5 . .
O2 C7 O1 122.6(2) . .
O2 C7 C5 119.6(2) . .
O1 C7 C5 117.8(2) . .
O4 C8 O7 126.1(2) . 2_876
O4 C8 C8 117.1(2) . 2_876
O7 C8 C8 116.8(2) 2_876 2_876
O6 C9 O3 126.4(2) 2_777 .
O6 C9 C9 116.9(2) 2_777 2_777
O3 C9 C9 116.7(2) . 2_777

loop_
_geom_bond_atom_site_label_1
_geom_bond_atom_site_label_2
_geom_bond_distance
_geom_bond_site_symmetry_2
Sm1 O2 2.3261(17) 2_776
Sm1 O1 2.3783(17) .
Sm1 O6 2.4190(17) .
Sm1 O3 2.4321(17) .
Sm1 O7 2.4429(17) .
Sm1 O5 2.4932(18) .
Sm1 O4 2.4663(16) .
Sm1 O8 2.4709(18) .
N1 N2 1.306(3) .
N1 C1 1.383(3) .
N2 N3 1.349(3) .
N3 C2 1.359(3) .
N3 H3 0.8600 .
O1 C7 1.267(3) .
O2 C7 1.258(3) .
O2 Sm1 2.3261(17) 2_776
O3 C9 1.255(3) .
O4 C8 1.252(3) .
O5 H5W 0.8500 .
O5 H6W 0.8501 .
O6 C9 1.250(3) 2_777
O7 C8 1.252(3) 2_876
O8 H3W 0.8499 .
O8 H4W 0.8500 .
O9 H1W 0.8500 .
O9 H2W 0.8499 .
C1 C6 1.400(3) .
C1 C2 1.399(3) .
C2 C3 1.408(4) .
C3 C4 1.372(4) .
C3 H3A 0.9300 .
C4 C5 1.430(3) .
C4 H4 0.9300 .
C5 C6 1.384(3) .
C5 C7 1.496(3) .
C6 H6 0.9300 .
C8 O7 1.252(3) 2_876
C8 C8 1.559(4) 2_876
C9 O6 1.250(3) 2_777
C9 C9 1.557(4) 2_777

loop_
_geom_hbond_atom_site_label_D
_geom_hbond_atom_site_label_H
_geom_hbond_atom_site_label_A
_geom_hbond_distance_DH
_geom_hbond_distance_HA
_geom_hbond_distance_DA
_geom_hbond_angle_DHA
_geom_hbond_site_symmetry_A
O9 H2W O1 0.85 2.24 2.791(3) 122.4 1_455
O9 H1W O3 0.85 2.08 2.906(3) 164.1 2_667
O8 H4W N2 0.85 2.14 2.981(3) 171.2 2_667
O8 H3W O4 0.85 1.99 2.813(2) 161.7 2_776
O5 H6W O9 0.85 1.87 2.705(3) 165.8 1_655
O5 H5W N1 0.85 2.05 2.868(3) 162.4 2_767
N3 H3 O6 0.86 2.65 3.233(3) 126.1 1_445
N3 H3 O7 0.86 2.05 2.886(3) 164.3 1_445

loop_
_geom_torsion_atom_site_label_1
_geom_torsion_atom_site_label_2
_geom_torsion_atom_site_label_3
_geom_torsion_atom_site_label_4
_geom_torsion
_geom_torsion_site_symmetry_1
_geom_torsion_site_symmetry_4
C1 N1 N2 N3 0.6(3) . .
N1 N2 N3 C2 -0.6(3) . .
O2 Sm1 O1 C7 3.45(19) 2_776 .
O6 Sm1 O1 C7 114.76(19) . .
O3 Sm1 O1 C7 140.75(19) . .
O7 Sm1 O1 C7 -107.54(19) . .
O5 Sm1 O1 C7 -142.82(19) . .
O4 Sm1 O1 C7 -68.78(18) . .
O8 Sm1 O1 C7 69.24(18) . .
O2 Sm1 O3 C9 -46.1(2) 2_776 .
O1 Sm1 O3 C9 -156.29(17) . .
O6 Sm1 O3 C9 8.49(16) . .
O7 Sm1 O3 C9 63.08(17) . .
O5 Sm1 O3 C9 125.51(18) . .
O4 Sm1 O3 C9 139.77(15) . .
O8 Sm1 O3 C9 -77.27(17) . .
O2 Sm1 O4 C8 106.45(17) 2_776 .
O1 Sm1 O4 C8 -141.65(17) . .
O6 Sm1 O4 C8 35.76(19) . .
O3 Sm1 O4 C8 -77.65(19) . .
O7 Sm1 O4 C8 12.29(16) . .
O5 Sm1 O4 C8 -63.22(16) . .
O8 Sm1 O4 C8 153.99(15) . .
O2 Sm1 O6 C9 136.96(18) 2_776 2_777
O1 Sm1 O6 C9 19.0(2) . 2_777
O3 Sm1 O6 C9 -9.10(16) . 2_777
O7 Sm1 O6 C9 -133.12(19) . 2_777
O5 Sm1 O6 C9 -73.89(18) . 2_777
O4 Sm1 O6 C9 -156.33(16) . 2_777
O8 Sm1 O6 C9 64.21(17) . 2_777
O2 Sm1 O7 C8 -87.56(18) 2_776 2_876
O1 Sm1 O7 C8 30.5(2) . 2_876
O6 Sm1 O7 C8 -173.20(19) . 2_876
O3 Sm1 O7 C8 132.64(17) . 2_876
O5 Sm1 O7 C8 67.12(17) . 2_876
O4 Sm1 O7 C8 -12.12(16) . 2_876
O8 Sm1 O7 C8 -144.35(16) . 2_876
N2 N1 C1 C6 177.9(3) . .
N2 N1 C1 C2 -0.4(3) . .
N2 N3 C2 C1 0.3(3) . .
N2 N3 C2 C3 -179.3(3) . .
N1 C1 C2 N3 0.0(3) . .
C6 C1 C2 N3 -178.4(2) . .
N1 C1 C2 C3 179.7(2) . .
C6 C1 C2 C3 1.2(4) . .
N3 C2 C3 C4 176.6(3) . .
C1 C2 C3 C4 -2.9(4) . .
C2 C3 C4 C5 2.5(4) . .
C3 C4 C5 C6 -0.4(4) . .
C3 C4 C5 C7 -178.7(2) . .
C4 C5 C6 C1 -1.4(4) . .
C7 C5 C6 C1 177.0(2) . .
N1 C1 C6 C5 -177.1(3) . .
C2 C1 C6 C5 1.0(4) . .
Sm1 O2 C7 O1 -112.6(5) 2_776 .
Sm1 O2 C7 C5 66.5(6) 2_776 .
Sm1 O1 C7 O2 16.5(3) . .
Sm1 O1 C7 C5 -162.60(15) . .
C6 C5 C7 O2 -154.7(2) . .
C4 C5 C7 O2 23.7(3) . .
C6 C5 C7 O1 24.4(3) . .
C4 C5 C7 O1 -157.2(2) . .
Sm1 O4 C8 O7 168.86(18) . 2_876
Sm1 O4 C8 C8 -11.7(3) . 2_876
Sm1 O3 C9 O6 171.48(18) . 2_777
Sm1 O3 C9 C9 -7.4(3) . 2_777
